data_7207998
loop_
_publ_author_name
'Mishra, Shashank'
'Jeanneau, Erwann'
'Ledoux, Gilles'
'Daniele, St\'ephane'

_publ_section_title
;
 Solid-state structural transformations in metal organic-inorganic hybrids
 constructed from terbium(iii) complexes and iodocuprate clusters
;
_journal_issue 11
_journal_name_full CrystEngComm
_journal_page_first 3894
_journal_paper_doi 10.1039/c2ce25120e
_journal_volume 14
_journal_year 2012
_chemical_absolute_configuration ad
_chemical_formula_moiety 'C18 H48 N6 O9 Tb, Cu9 I14 '
_chemical_formula_sum 'C18 H48 Cu9 I14 N6 O9 Tb'
_chemical_formula_weight 3000.10
_space_group_IT_number 167
_symmetry_cell_setting trigonal
_symmetry_space_group_name_Hall '-R 3 2"c'
_symmetry_space_group_name_H-M 'R -3 c :H'
_atom_sites_solution_hydrogens geom
_atom_sites_solution_primary direct
_audit_creation_date 09-03-18
_audit_creation_method CRYSTALS_ver_12.86
_cell_angle_alpha 90.0
_cell_angle_beta 90.0
_cell_angle_gamma 120.0
_cell_formula_units_Z 6
_cell_length_a 13.83(2)
_cell_length_b 13.83(2)
_cell_length_c 61.5(4)
_cell_measurement_reflns_used 184
_cell_measurement_temperature 150
_cell_measurement_theta_max 29.4426
_cell_measurement_theta_min 3.1034
_cell_volume 10187(7)
_computing_cell_refinement
;
CrysAlisPro, Oxford Diffraction Ltd.,
Version 1.171.33.34d (release 27-02-2009 CrysAlis171 .NET)
(compiled Feb 27 2009,15:38:38)
;
_computing_data_collection
;
CrysAlisPro, Oxford Diffraction Ltd.,
Version 1.171.33.34d (release 27-02-2009 CrysAlis171 .NET)
(compiled Feb 27 2009,15:38:38)
;
_computing_data_reduction
;
CrysAlisPro, Oxford Diffraction Ltd.,
Version 1.171.33.34d (release 27-02-2009 CrysAlis171 .NET)
(compiled Feb 27 2009,15:38:38)
;
_computing_molecular_graphics 'CAMERON (Watkin et al., 1996)'
_computing_publication_material 'CRYSTALS (Betteridge et al., 2003)'
_computing_structure_refinement 'CRYSTALS (Betteridge et al., 2003)'
_computing_structure_solution 'SIR97 (Altomare et al., 1999)'
_diffrn_ambient_temperature 150
_diffrn_detector_area_resol_mean 10.4685
_diffrn_measured_fraction_theta_full 0.996
_diffrn_measured_fraction_theta_max 0.895
_diffrn_measurement_device 'Oxford Diffraction XCALIBUR'
_diffrn_measurement_device_type
;
Goniometer Xcalibur, detector: Atlas (Gemini ultra Mo)
;
_diffrn_measurement_method \w
_diffrn_radiation_monochromator graphite
_diffrn_radiation_source 'Enhance (Mo) X-ray Source'
_diffrn_radiation_type 'Mo K\a'
_diffrn_radiation_wavelength 0.71069
_diffrn_reflns_av_R_equivalents 0.060
_diffrn_reflns_limit_h_max 0
_diffrn_reflns_limit_h_min -16
_diffrn_reflns_limit_k_max 18
_diffrn_reflns_limit_k_min 0
_diffrn_reflns_limit_l_max 84
_diffrn_reflns_limit_l_min 0
_diffrn_reflns_number 2838
_diffrn_reflns_theta_full 26.582
_diffrn_reflns_theta_max 29.535
_diffrn_reflns_theta_min 3.109
_diffrn_standards_number 0
_exptl_absorpt_coefficient_mu 10.183
_exptl_absorpt_correction_T_max 0.22
_exptl_absorpt_correction_T_min 0.15
_exptl_absorpt_correction_type analytical
_exptl_absorpt_process_details
;
CrysAlisPro, Oxford Diffraction Ltd.,
Version 1.171.33.34d (release 27-02-2009 CrysAlis171 .NET)
(compiled Feb 27 2009,15:38:38)
Analytical numeric absorption correction using a multifaceted crystal
model based on expressions derived by R.C. Clark & J.S. Reid.
(Clark, R. C. & Reid, J. S. (1995). Acta Cryst. A51, 887-897)
;
_exptl_crystal_colour 'pale yellow'
_exptl_crystal_density_diffrn 2.934
_exptl_crystal_density_method 'not measured'
_exptl_crystal_description block
_exptl_crystal_F_000 8028
_exptl_crystal_size_max 0.22
_exptl_crystal_size_mid 0.19
_exptl_crystal_size_min 0.15
_platon_squeeze_details
;
;
_refine_diff_density_max 2.39
_refine_diff_density_min -1.08
_refine_ls_abs_structure_details 'Flack (1983), 2197 Friedel-pairs'
_refine_ls_extinction_coef 80(10)
_refine_ls_extinction_method 'Larson (1970), Equation 22'
_refine_ls_goodness_of_fit_ref 1.0930
_refine_ls_hydrogen_treatment constr
_refine_ls_matrix_type full
_refine_ls_number_parameters 91
_refine_ls_number_reflns 1305
_refine_ls_number_restraints 8
_refine_ls_R_factor_all 0.1156
_refine_ls_R_factor_gt 0.0632
_refine_ls_shift/su_max 0.004177
_refine_ls_structure_factor_coef F
_refine_ls_weighting_details
;
Method, part 1, Chebychev polynomial, (Watkin, 1994, Prince, 1982)
[weight] = 1.0/[A~0~*T~0~(x)+A~1~*T~1~(x) ... +A~n-1~]*T~n-1~(x)]
where A~i~ are the Chebychev coefficients listed below and x= Fcalc/Fmax
Method = Robust Weighting (Prince, 1982)
W = [weight] * [1-(deltaF/6*sigmaF)^2^]^2^
A~i~ are:
10.8 0.675 5.74
;
_refine_ls_weighting_scheme calc
_refine_ls_wR_factor_all 0.1363
_refine_ls_wR_factor_gt 0.0709
_refine_ls_wR_factor_ref 0.0671
_reflns_limit_h_max 0
_reflns_limit_h_min -16
_reflns_limit_k_max 18
_reflns_limit_k_min 0
_reflns_limit_l_max 84
_reflns_limit_l_min 0
_reflns_number_gt 1457
_reflns_number_total 2838
_reflns_threshold_expression I>2.0\s(I)
_oxford_diffrn_Wilson_B_factor 0.00
_oxford_diffrn_Wilson_scale 0.00
_oxford_refine_ls_r_factor_ref 0.0583
_oxford_refine_ls_scale 0.490(3)
_oxford_reflns_number_all 2831
_oxford_reflns_threshold_expression_ref I>3.0\s(I)
_oxford_structure_analysis_title 'SMR147b in R-3c'
_cod_data_source_file c2ce25120e.txt
_cod_data_source_block complex5
_cod_depositor_comments
;
The following automatic conversions were performed:

'_symmetry_cell_setting' value 'Trigonal' changed to 'trigonal'
according to /home/saulius/struct/CIF-dictionaries/cif_core.dic
dictionary named 'cif_core.dic' version 2.4.1 from 2010-06-29.

Automatic conversion script
Id: cif_fix_values 1715 2011-07-08 13:25:40Z adriana 
;
_cod_original_cell_volume 10187(84)
_cod_original_sg_symbol_Hall '-R 3 2"c '
_cod_original_sg_symbol_H-M 'R -3 c '
_cod_database_code 7207998

loop_
_symmetry_equiv_pos_as_xyz
x,y,z
-x,-y,-z
x+1/3,y+2/3,z+2/3
-x+1/3,-y+2/3,-z+2/3
x+2/3,y+1/3,z+1/3
-x+2/3,-y+1/3,-z+1/3
-y,x-y,z
y,-x+y,-z
-y+1/3,x-y+2/3,z+2/3
y+1/3,-x+y+2/3,-z+2/3
-y+2/3,x-y+1/3,z+1/3
y+2/3,-x+y+1/3,-z+1/3
-x+y,-x,z
x-y,x,-z
-x+y+1/3,-x+2/3,z+2/3
x-y+1/3,x+2/3,-z+2/3
-x+y+2/3,-x+1/3,z+1/3
x-y+2/3,x+1/3,-z+1/3
-x+y,y,z+1/2
x-y,-y,-z+1/2
-x+y+1/3,y+2/3,z+7/6
x-y+1/3,-y+2/3,-z+7/6
-x+y+2/3,y+1/3,z+5/6
x-y+2/3,-y+1/3,-z+5/6
x,x-y,z+1/2
-x,-x+y,-z+1/2
x+1/3,x-y+2/3,z+7/6
-x+1/3,-x+y+2/3,-z+7/6
x+2/3,x-y+1/3,z+5/6
-x+2/3,-x+y+1/3,-z+5/6
-y,-x,z+1/2
y,x,-z+1/2
-y+1/3,-x+2/3,z+7/6
y+1/3,x+2/3,-z+7/6
-y+2/3,-x+1/3,z+5/6
y+2/3,x+1/3,-z+5/6

loop_
_atom_site_label
_atom_site_type_symbol
_atom_site_fract_x
_atom_site_fract_y
_atom_site_fract_z
_atom_site_U_iso_or_equiv
_atom_site_occupancy
_atom_site_adp_type
_atom_site_refinement_flags_posn
_atom_site_refinement_flags_adp
Tb1 Tb 0.6667 0.3333 0.0833 0.0655 1.0000 Uani S T
I1 I 0.06139(10) -0.28787(11) 0.047091(19) 0.0732 1.0000 Uani . .
I3 I 0.0000 0.0000 0.13844(3) 0.0726 1.0000 Uani S T
I2 I 0.19594(10) 0.03384(9) 0.07882(2) 0.0751 1.0000 Uani . .
Cu2 Cu 0.0201(2) -0.10742(19) 0.10409(4) 0.0797 1.0000 Uani . .
Cu1 Cu 0.1525(2) -0.1808(2) 0.0833 0.0818 1.0000 Uani S T
O1 O 0.5533(18) 0.2074(16) 0.1111(3) 0.1279 1.0000 Uani . U
N1 N 0.4301(14) 0.1006(15) 0.1366(3) 0.0891 1.0000 Uani . .
C1 C 0.459(3) 0.158(2) 0.1189(5) 0.1260 1.0000 Uani . .
O2 O 0.666667(10) 0.1534(18) 0.083333(10) 0.1316 1.0000 Uani S TU
C2 C 0.319(2) 0.039(3) 0.1437(5) 0.1523 1.0000 Uani . .
C3 C 0.511(3) 0.086(3) 0.1483(4) 0.1696 1.0000 Uani . .
H11 H 0.4036 0.1631 0.1111 0.1560 1.0000 Uiso R .
H22 H 0.3037 -0.0336 0.1486 0.2010 1.0000 Uiso R .
H21 H 0.3076 0.0772 0.1555 0.2010 1.0000 Uiso R .
H23 H 0.2704 0.0303 0.1319 0.2010 1.0000 Uiso R .
H32 H 0.4727 0.0167 0.1561 0.2880 1.0000 Uiso R .
H33 H 0.5497 0.1462 0.1584 0.2880 1.0000 Uiso R .
H31 H 0.5627 0.0840 0.1383 0.2880 1.0000 Uiso R .
H34 H 0.6763 0.1279 0.0675 0.2072 1.0000 Uiso R .

loop_
_atom_site_aniso_label
_atom_site_aniso_U_11
_atom_site_aniso_U_22
_atom_site_aniso_U_33
_atom_site_aniso_U_23
_atom_site_aniso_U_13
_atom_site_aniso_U_12
Tb1 0.0524(7) 0.0524(7) 0.0916(14) 0.0000 0.0000 0.0262(3)
I1 0.0691(8) 0.0851(9) 0.0740(7) -0.0124(6) -0.0116(6) 0.0449(7)
I3 0.0714(8) 0.0714(8) 0.0749(12) 0.0000 0.0000 0.0357(4)
I2 0.0647(7) 0.0524(6) 0.1109(10) 0.0095(6) 0.0211(6) 0.0314(6)
Cu2 0.0768(15) 0.0682(14) 0.0968(16) 0.0017(12) 0.0015(12) 0.0383(12)
Cu1 0.0798(16) 0.0798(16) 0.0810(19) -0.0033(9) 0.0033(9) 0.0362(18)
O1 0.144(14) 0.124(10) 0.125(11) 0.011(8) 0.021(11) 0.074(10)
N1 0.071(10) 0.091(12) 0.097(12) -0.015(10) -0.005(9) 0.034(9)
C1 0.13(2) 0.12(2) 0.15(2) 0.043(19) 0.03(2) 0.072(19)
O2 0.157(15) 0.123(10) 0.126(13) 0.007(6) 0.015(12) 0.079(7)
C2 0.10(2) 0.17(3) 0.14(2) 0.04(2) 0.026(18) 0.03(2)
C3 0.16(3) 0.30(5) 0.11(2) 0.07(3) 0.024(19) 0.16(3)

loop_
_atom_type_symbol
_atom_type_scat_dispersion_real
_atom_type_scat_dispersion_imag
_atom_type_scat_Cromer_Mann_a1
_atom_type_scat_Cromer_Mann_b1
_atom_type_scat_Cromer_Mann_a2
_atom_type_scat_Cromer_Mann_b2
_atom_type_scat_Cromer_Mann_a3
_atom_type_scat_Cromer_Mann_b3
_atom_type_scat_Cromer_Mann_a4
_atom_type_scat_Cromer_Mann_b4
_atom_type_scat_Cromer_Mann_c
_atom_type_scat_source
C 0.0033 0.0016 2.3100 20.8439 1.0200 10.2075 1.5886 0.5687 0.8650 51.6512 0.2156 'International Tables Vol C 4.2.6.8 and 6.1.1.4'
N 0.0061 0.0033 12.2126 0.0057 3.1322 9.8933 2.0125 28.9975 1.1663 0.5826 -11.5290 'International Tables Vol C 4.2.6.8 and 6.1.1.4'
O 0.0106 0.0060 3.0485 13.2771 2.2868 5.7011 1.5463 0.3239 0.8670 32.9089 0.2508 'International Tables Vol C 4.2.6.8 and 6.1.1.4'
Cu 0.3201 1.2651 13.3380 3.5828 7.1676 0.2470 5.6158 11.3966 1.6735 64.8126 1.1910 'International Tables Vol C 4.2.6.8 and 6.1.1.4'
I -0.4742 1.8119 20.1472 4.3470 18.9949 0.3814 7.5138 27.7660 2.2735 66.8776 4.0712 'International Tables Vol C 4.2.6.8 and 6.1.1.4'
Tb -0.1723 4.1537 25.8976 2.2426 18.2185 0.1961 14.3167 12.6648 2.9535 115.3620 3.5822 'International Tables Vol C 4.2.6.8 and 6.1.1.4'
H 0.0000 0.0000 0.4930 10.5109 0.3229 26.1257 0.1402 3.1424 0.0408 57.7998 0.0030 'International Tables Vol C 4.2.6.8 and 6.1.1.4'

loop_
_geom_angle_atom_site_label_1
_geom_angle_site_symmetry_1
_geom_angle_atom_site_label_2
_geom_angle_atom_site_label_3
_geom_angle_site_symmetry_3
_geom_angle
_geom_angle_publ_flag
O2 34_544 Tb1 O2 22_554 120.000(10) yes
O2 34_544 Tb1 O1 22_554 73.0(5) yes
O2 22_554 Tb1 O1 22_554 66.3(4) yes
O2 34_544 Tb1 O1 34_544 66.3(4) yes
O2 22_554 Tb1 O1 34_544 134.0(5) yes
O1 22_554 Tb1 O1 34_544 74.3(7) yes
O2 34_544 Tb1 O1 28_654 134.0(5) yes
O2 22_554 Tb1 O1 28_654 73.0(5) yes
O1 22_554 Tb1 O1 28_654 74.3(7) yes
O1 34_544 Tb1 O1 28_654 74.3(7) yes
O2 34_544 Tb1 O1 13_665 66.3(4) yes
O2 22_554 Tb1 O1 13_665 73.0(5) yes
O1 22_554 Tb1 O1 13_665 92.0(10) yes
O1 34_544 Tb1 O1 13_665 132.6(9) yes
O1 28_654 Tb1 O1 13_665 146.0(10) yes
O2 34_544 Tb1 O1 7_655 134.0(5) yes
O2 22_554 Tb1 O1 7_655 66.3(4) yes
O1 22_554 Tb1 O1 7_655 132.6(9) yes
O1 34_544 Tb1 O1 7_655 146.0(10) yes
O1 28_654 Tb1 O1 7_655 92.0(10) yes
O2 34_544 Tb1 O1 . 73.0(5) yes
O2 22_554 Tb1 O1 . 134.0(5) yes
O1 22_554 Tb1 O1 . 146.0(10) yes
O1 34_544 Tb1 O1 . 92.0(10) yes
O1 28_654 Tb1 O1 . 132.6(9) yes
O2 34_544 Tb1 O2 . 120.000(12) yes
O2 22_554 Tb1 O2 . 120.000(9) yes
O1 22_554 Tb1 O2 . 134.0(5) yes
O1 34_544 Tb1 O2 . 73.0(5) yes
O1 28_654 Tb1 O2 . 66.3(4) yes
O1 13_665 Tb1 O1 7_655 74.3(7) yes
O1 13_665 Tb1 O1 . 74.3(7) yes
O1 7_655 Tb1 O1 . 74.3(7) yes
O1 13_665 Tb1 O2 . 134.0(5) yes
O1 7_655 Tb1 O2 . 73.0(5) yes
O1 . Tb1 O2 . 66.3(4) yes
Cu2 34_544 I1 Cu1 . 64.33(6) yes
Cu2 13_555 I3 Cu2 7_555 64.23(9) yes
Cu2 13_555 I3 Cu2 . 64.23(9) yes
Cu2 7_555 I3 Cu2 . 64.23(9) yes
Cu2 7_555 I2 Cu2 . 63.60(10) yes
Cu2 7_555 I2 Cu1 . 124.13(7) yes
Cu2 . I2 Cu1 . 61.94(7) yes
Cu2 13_555 Cu2 Cu2 7_555 60.000(7) yes
Cu2 13_555 Cu2 I2 . 105.60(7) yes
Cu2 7_555 Cu2 I2 . 57.52(8) yes
Cu2 13_555 Cu2 I2 13_555 58.88(9) yes
Cu2 7_555 Cu2 I2 13_555 106.68(8) yes
I2 . Cu2 I2 13_555 107.20(10) yes
Cu2 13_555 Cu2 I3 . 57.88(5) yes
Cu2 7_555 Cu2 I3 . 57.88(5) yes
I2 . Cu2 I3 . 110.86(9) yes
I2 13_555 Cu2 I3 . 112.11(9) yes
Cu2 13_555 Cu2 I1 34_544 142.81(12) yes
Cu2 7_555 Cu2 I1 34_544 144.98(12) yes
I2 . Cu2 I1 34_544 111.59(9) yes
I2 13_555 Cu2 I1 34_544 108.33(9) yes
I3 . Cu2 I1 34_544 106.78(9) yes
Cu2 13_555 Cu2 Cu1 . 152.92(5) yes
Cu2 7_555 Cu2 Cu1 . 115.61(13) yes
I2 . Cu2 Cu1 . 59.27(8) yes
I2 13_555 Cu2 Cu1 . 101.86(10) yes
I3 . Cu2 Cu1 . 145.89(11) yes
I1 34_544 Cu2 Cu1 . 57.43(7) yes
I2 . Cu1 I2 34_544 98.45(12) yes
I2 . Cu1 Cu2 34_544 135.08(10) yes
I2 34_544 Cu1 Cu2 34_544 58.79(6) yes
I2 . Cu1 Cu2 . 58.79(6) yes
I2 34_544 Cu1 Cu2 . 135.08(10) yes
Cu2 34_544 Cu1 Cu2 . 163.28(17) yes
I2 . Cu1 I1 34_544 111.89(4) yes
I2 34_544 Cu1 I1 34_544 108.03(5) yes
Cu2 34_544 Cu1 I1 34_544 112.00(9) yes
Cu2 . Cu1 I1 34_544 58.23(6) yes
I2 . Cu1 I1 . 108.03(5) yes
I2 34_544 Cu1 I1 . 111.89(4) yes
Cu2 34_544 Cu1 I1 . 58.23(6) yes
Cu2 . Cu1 I1 . 112.00(9) yes
I1 34_544 Cu1 I1 . 117.02(14) yes
Tb1 . O1 C1 . 144.3(19) yes
C1 . N1 C2 . 123(2) yes
C1 . N1 C3 . 120(2) yes
C2 . N1 C3 . 117(2) yes
N1 . C1 O1 . 126(3) yes
N1 . C1 H11 . 118.3 no
O1 . C1 H11 . 116.1 no
H34 28_654 O2 Tb1 . 113.1 no
H34 28_654 O2 H34 . 133.8 no
Tb1 . O2 H34 . 113.1 no
N1 . C2 H22 . 109.9 no
N1 . C2 H21 . 109.5 no
H22 . C2 H21 . 109.4 no
N1 . C2 H23 . 109.1 no
H22 . C2 H23 . 109.4 no
H21 . C2 H23 . 109.5 no
N1 . C3 H32 . 108.7 no
N1 . C3 H33 . 110.3 no
H32 . C3 H33 . 109.5 no
N1 . C3 H31 . 109.4 no
H32 . C3 H31 . 109.4 no
H33 . C3 H31 . 109.5 no

loop_
_geom_bond_atom_site_label_1
_geom_bond_atom_site_label_2
_geom_bond_site_symmetry_2
_geom_bond_distance
_geom_bond_publ_flag
Tb1 O2 34_544 2.49(3) yes
Tb1 O2 22_554 2.49(3) yes
Tb1 O1 22_554 2.38(2) yes
Tb1 O1 34_544 2.38(2) yes
Tb1 O1 28_654 2.38(2) yes
Tb1 O1 13_665 2.38(2) yes
Tb1 O1 7_655 2.38(2) yes
Tb1 O1 . 2.38(2) yes
Tb1 O2 . 2.49(3) yes
I1 Cu2 34_544 2.647(18) yes
I1 Cu1 . 2.624(17) yes
I3 Cu2 13_555 2.676(18) yes
I3 Cu2 7_555 2.676(18) yes
I3 Cu2 . 2.676(18) yes
I2 Cu2 7_555 2.679(18) yes
I2 Cu2 . 2.719(18) yes
I2 Cu1 . 2.733(18) yes
Cu2 Cu2 13_555 2.845(19) yes
Cu2 Cu2 7_555 2.845(19) yes
Cu2 Cu1 . 2.806(19) yes
O1 C1 . 1.23(3) yes
N1 C1 . 1.29(3) yes
N1 C2 . 1.40(3) yes
N1 C3 . 1.42(3) yes
C1 H11 . 0.930 no
O2 H34 28_654 1.069 no
O2 H34 . 1.069 no
C2 H22 . 0.960 no
C2 H21 . 0.959 no
C2 H23 . 0.960 no
C3 H32 . 0.959 no
C3 H33 . 0.960 no
C3 H31 . 0.960 no

loop_
_platon_squeeze_void_nr
_platon_squeeze_void_average_x
_platon_squeeze_void_average_y
_platon_squeeze_void_average_z
_platon_squeeze_void_volume
_platon_squeeze_void_count_electrons
_platon_squeeze_void_content
1 0.000 0.000 0.000 227 47 ' '
2 0.000 0.000 0.500 227 47 ' '
3 0.333 0.667 0.167 226 46 ' '
4 0.333 0.667 0.667 226 46 ' '
5 0.667 0.333 0.333 226 46 ' '
6 0.667 0.333 0.833 226 46 ' '
